data_4038123
loop_
_publ_author_name
'W\"ossner, Jan S'
'Esser, Birgit'

_publ_section_title
;
 Spiroconjugated Donor-\s-Acceptor Charge-Transfer Dyes: Effect of the
 \p-Subsystems on the Optoelectronic Properties.
;
_journal_issue 7
_journal_name_full 'The Journal of organic chemistry'
_journal_page_first 5048
_journal_page_last 5057
_journal_paper_doi 10.1021/acs.joc.0c00567
_journal_volume 85
_journal_year 2020
_chemical_absolute_configuration ad
_chemical_formula_sum 'C33 H18 O4'
_chemical_formula_weight 478.47
_space_group_crystal_system orthorhombic
_space_group_IT_number 20
_space_group_name_Hall 'C 2c 2'
_space_group_name_H-M_alt 'C 2 2 21'
_atom_sites_solution_hydrogens geom
_atom_sites_solution_primary direct
_audit_creation_method 'FinalCif by Daniel Kratzert, Freiburg 2019'
_audit_update_record
;
2019-11-06 deposited with the CCDC.	2019-12-13 downloaded from the CCDC.
;
_cell_angle_alpha 90
_cell_angle_beta 90
_cell_angle_gamma 90
_cell_formula_units_Z 4
_cell_length_a 8.351(4)
_cell_length_b 21.414(6)
_cell_length_c 13.480(4)
_cell_measurement_reflns_used 9204
_cell_measurement_temperature 100(2)
_cell_measurement_theta_max 30.787
_cell_measurement_theta_min 2.4285
_cell_volume 2410.6(15)
_computing_cell_refinement 'SAINT V8.40A'
_computing_data_collection 'Bruker BIS 2018.9.0.3/05-Dec-2018 && APEX3_2018.7-2'
_computing_data_reduction 'SAINT V8.40A'
_computing_structure_refinement 'SHELXL-2018/3 (Sheldrick, 2018)'
_computing_structure_solution 'SHELXT 2014/5 (Sheldrick, 2014)'
_diffrn_ambient_temperature 100(2)
_diffrn_detector CCD
_diffrn_detector_area_resol_mean 7.9
_diffrn_detector_type 'Bruker APEXII'
_diffrn_measured_fraction_theta_full 0.995
_diffrn_measured_fraction_theta_max 0.974
_diffrn_measurement_device 'three-circle diffractometer'
_diffrn_measurement_device_type 'Bruker APEX2 QUAZAR'
_diffrn_measurement_method '\w and \f scans'
_diffrn_measurement_specimen_support 'MiTeGen micromount'
_diffrn_radiation_monochromator 'mirror optics'
_diffrn_radiation_probe x-ray
_diffrn_radiation_type MoK\a
_diffrn_radiation_wavelength 0.71073
_diffrn_reflns_av_R_equivalents 0.0253
_diffrn_reflns_av_unetI/netI 0.0141
_diffrn_reflns_Laue_measured_fraction_full 0.995
_diffrn_reflns_Laue_measured_fraction_max 0.974
_diffrn_reflns_limit_h_max 12
_diffrn_reflns_limit_h_min -11
_diffrn_reflns_limit_k_max 30
_diffrn_reflns_limit_k_min -30
_diffrn_reflns_limit_l_max 19
_diffrn_reflns_limit_l_min -19
_diffrn_reflns_number 39656
_diffrn_reflns_point_group_measured_fraction_full 0.997
_diffrn_reflns_point_group_measured_fraction_max 0.961
_diffrn_reflns_theta_full 25.242
_diffrn_reflns_theta_max 30.958
_diffrn_reflns_theta_min 1.902
_diffrn_source 'microfocus sealed X-ray tube'
_diffrn_source_current 0.6
_diffrn_source_type 'Incoatec I\ms'
_diffrn_source_voltage 50.0
_exptl_absorpt_coefficient_mu 0.086
_exptl_absorpt_correction_T_max 0.7461
_exptl_absorpt_correction_T_min 0.7239
_exptl_absorpt_correction_type multi-scan
_exptl_absorpt_process_details
;
SADABS-2016/2 - Bruker AXS area detector scaling and absorption correction:
Krause, L., Herbst-Irmer, R., Sheldrick G.M. & Stalke D., J. Appl. Cryst. 48
(2015) 3-10
;
_exptl_crystal_colour yellow
_exptl_crystal_density_diffrn 1.318
_exptl_crystal_description needle
_exptl_crystal_F_000 992
_exptl_crystal_recrystallization_method 'Recrystallised from chloroform by slow evaporation'
_exptl_crystal_size_max 0.10
_exptl_crystal_size_mid 0.08
_exptl_crystal_size_min 0.05
_refine_diff_density_max 0.407
_refine_diff_density_min -0.232
_refine_diff_density_rms 0.050
_refine_ls_abs_structure_details
;
 Flack x determined using 1520 quotients [(I+)-(I-)]/[(I+)+(I-)]
 (Parsons, Flack and Wagner, Acta Cryst. B69 (2013) 249-259).
;
_refine_ls_abs_structure_Flack 0.01(17)
_refine_ls_extinction_method none
_refine_ls_goodness_of_fit_ref 1.071
_refine_ls_hydrogen_treatment constr
_refine_ls_matrix_type full
_refine_ls_number_parameters 168
_refine_ls_number_reflns 3683
_refine_ls_number_restraints 0
_refine_ls_restrained_S_all 1.071
_refine_ls_R_factor_all 0.0375
_refine_ls_R_factor_gt 0.0362
_refine_ls_shift/su_max 0.001
_refine_ls_shift/su_mean 0.000
_refine_ls_structure_factor_coef Fsqd
_refine_ls_weighting_details 'w=1/[\s^2^(Fo^2^)+(0.1000P)^2^] where P=(Fo^2^+2Fc^2^)/3'
_refine_ls_weighting_scheme calc
_refine_ls_wR_factor_gt 0.1175
_refine_ls_wR_factor_ref 0.1194
_reflns_Friedel_coverage 0.760
_reflns_Friedel_fraction_full 1.000
_reflns_Friedel_fraction_max 0.944
_reflns_number_gt 3565
_reflns_number_total 3683
_reflns_threshold_expression 'I > 2\s(I)'
_cod_data_source_file jo0c00567_si_002.cif
_cod_data_source_block 401manu_0m_a
_cod_depositor_comments 'Adding full bibliography for 4038114--4038124.cif.'
_cod_original_cell_volume 2410.7(15)
_cod_database_code 4038123
_shelx_shelxl_version_number 2018/3
_shelx_space_group_comment
;
The symmetry employed for this shelxl refinement is uniquely defined
by the following loop, which should always be used as a source of
symmetry information in preference to the above space-group names.
They are only intended as comments.
;
_olex2_diffrn_ambient_temperature_device 'Oxford Cryostream 800'

loop_
_space_group_symop_operation_xyz
'x, y, z'
'x, -y, -z'
'-x, y, -z+1/2'
'-x, -y, z+1/2'
'x+1/2, y+1/2, z'
'x+1/2, -y+1/2, -z'
'-x+1/2, y+1/2, -z+1/2'
'-x+1/2, -y+1/2, z+1/2'

loop_
_atom_site_label
_atom_site_type_symbol
_atom_site_fract_x
_atom_site_fract_y
_atom_site_fract_z
_atom_site_U_iso_or_equiv
_atom_site_adp_type
_atom_site_occupancy
_atom_site_site_symmetry_order
_atom_site_calc_flag
_atom_site_refinement_flags_posn
_atom_site_refinement_flags_adp
_atom_site_refinement_flags_occupancy
_atom_site_disorder_assembly
_atom_site_disorder_group
O1 O 0.36285(12) 0.33568(4) 0.77018(7) 0.0151(2) Uani 1 1 d . . . . .
O2 O 0.57997(14) 0.39920(4) 0.91943(7) 0.0195(2) Uani 1 1 d . . . . .
C1 C 0.52279(17) 0.70610(6) 0.80043(10) 0.0158(3) Uani 1 1 d . . . . .
H1 H 0.537072 0.744687 0.834072 0.019 Uiso 1 1 calc R U . . .
C2 C 0.54671(17) 0.65112(6) 0.85045(10) 0.0149(3) Uani 1 1 d . . . . .
H4 H 0.578355 0.651803 0.918138 0.018 Uiso 1 1 calc R U . . .
C3 C 0.52418(16) 0.59303(5) 0.80107(9) 0.0127(2) Uani 1 1 d . . . . .
C4 C 0.54906(16) 0.53571(6) 0.85143(9) 0.0143(3) Uani 1 1 d . . . . .
H3 H 0.582159 0.535198 0.918850 0.017 Uiso 1 1 calc R U . . .
C5 C 0.52417(16) 0.48072(5) 0.80044(9) 0.0137(3) Uani 1 1 d . . . . .
C6 C 0.54210(16) 0.41637(6) 0.83658(10) 0.0140(2) Uani 1 1 d . . . . .
C7 C 0.500000 0.37194(8) 0.750000 0.0136(3) Uani 1 2 d S T P . .
C8 C 0.38722(17) 0.28538(6) 0.83492(10) 0.0138(3) Uani 1 1 d . . . . .
C9 C 0.46913(15) 0.23365(6) 0.80139(9) 0.0129(2) Uani 1 1 d . . . . .
C10 C 0.49404(17) 0.18334(5) 0.87040(10) 0.0138(2) Uani 1 1 d . . . . .
C11 C 0.41789(16) 0.18540(6) 0.96487(9) 0.0144(3) Uani 1 1 d . . . . .
C12 C 0.43701(17) 0.13483(6) 1.03165(10) 0.0189(3) Uani 1 1 d . . . . .
H5 H 0.382834 0.135486 1.093610 0.023 Uiso 1 1 calc R U . . .
C13 C 0.53262(19) 0.08502(7) 1.00802(12) 0.0214(3) Uani 1 1 d . . . . .
H2 H 0.543310 0.051136 1.053018 0.026 Uiso 1 1 calc R U . . .
C14 C 0.31488(17) 0.28846(6) 0.92928(10) 0.0160(3) Uani 1 1 d . . . . .
H8 H 0.258874 0.324980 0.949207 0.019 Uiso 1 1 calc R U . . .
C15 C 0.32604(17) 0.23851(6) 0.99170(10) 0.0166(3) Uani 1 1 d . . . . .
H9 H 0.271858 0.239297 1.053652 0.020 Uiso 1 1 calc R U . . .
C16 C 0.61553(19) 0.08414(6) 0.91633(11) 0.0207(3) Uani 1 1 d . . . . .
H6 H 0.684731 0.050242 0.901192 0.025 Uiso 1 1 calc R U . . .
C17 C 0.59684(18) 0.13188(6) 0.84896(10) 0.0171(3) Uani 1 1 d . . . . .
H7 H 0.652876 0.130545 0.787669 0.020 Uiso 1 1 calc R U . . .

loop_
_atom_site_aniso_label
_atom_site_aniso_U_11
_atom_site_aniso_U_22
_atom_site_aniso_U_33
_atom_site_aniso_U_23
_atom_site_aniso_U_13
_atom_site_aniso_U_12
O1 0.0145(5) 0.0111(4) 0.0198(5) 0.0011(3) -0.0006(4) 0.0003(3)
O2 0.0267(5) 0.0172(5) 0.0147(4) 0.0027(3) -0.0052(4) 0.0004(4)
C1 0.0179(6) 0.0126(5) 0.0169(6) -0.0020(4) 0.0003(5) -0.0001(5)
C2 0.0188(6) 0.0128(5) 0.0130(5) -0.0005(4) -0.0006(5) -0.0010(4)
C3 0.0140(6) 0.0124(5) 0.0117(5) 0.0002(4) -0.0001(4) -0.0004(4)
C4 0.0173(6) 0.0132(5) 0.0123(5) 0.0005(4) -0.0012(5) -0.0004(4)
C5 0.0171(6) 0.0112(5) 0.0127(6) 0.0016(4) -0.0010(5) 0.0006(4)
C6 0.0156(6) 0.0126(5) 0.0138(5) 0.0006(4) -0.0015(5) 0.0004(4)
C7 0.0156(8) 0.0104(7) 0.0147(7) 0.000 -0.0013(6) 0.000
C8 0.0125(6) 0.0117(5) 0.0172(5) -0.0002(4) -0.0004(5) 0.0001(4)
C9 0.0128(6) 0.0114(5) 0.0145(5) -0.0001(4) 0.0014(5) -0.0005(4)
C10 0.0140(6) 0.0117(5) 0.0157(5) 0.0006(4) 0.0007(5) -0.0011(5)
C11 0.0134(5) 0.0151(5) 0.0147(6) 0.0007(4) 0.0008(5) -0.0019(4)
C12 0.0183(6) 0.0204(6) 0.0182(6) 0.0054(5) -0.0004(5) -0.0052(5)
C13 0.0240(8) 0.0160(6) 0.0243(7) 0.0060(5) 0.0000(6) -0.0041(5)
C14 0.0151(6) 0.0156(6) 0.0172(6) -0.0031(4) 0.0014(5) -0.0005(4)
C15 0.0158(6) 0.0188(6) 0.0151(5) -0.0019(5) 0.0015(5) -0.0017(5)
C16 0.0223(7) 0.0134(6) 0.0265(7) 0.0038(5) 0.0000(6) 0.0013(5)
C17 0.0173(6) 0.0135(5) 0.0204(6) 0.0013(5) 0.0029(5) 0.0000(5)

loop_
_atom_type_symbol
_atom_type_description
_atom_type_scat_dispersion_real
_atom_type_scat_dispersion_imag
_atom_type_scat_source
C C 0.0033 0.0016 'International Tables Vol C Tables 4.2.6.8 and 6.1.1.4'
H H 0.0000 0.0000 'International Tables Vol C Tables 4.2.6.8 and 6.1.1.4'
O O 0.0106 0.0060 'International Tables Vol C Tables 4.2.6.8 and 6.1.1.4'

loop_
_geom_angle_atom_site_label_1
_geom_angle_atom_site_label_2
_geom_angle_atom_site_label_3
_geom_angle
_geom_angle_site_symmetry_1
_geom_angle_site_symmetry_3
_geom_angle_publ_flag
C8 O1 C7 115.18(10) . . ?
C2 C1 C1 120.84(8) . 3_656 ?
C2 C1 H1 119.6 . . ?
C1 C1 H1 119.6 3_656 . ?
C1 C2 C3 120.07(12) . . ?
C1 C2 H4 120.0 . . ?
C3 C2 H4 120.0 . . ?
C4 C3 C2 120.88(11) . . ?
C4 C3 C3 120.04(7) . 3_656 ?
C2 C3 C3 119.08(7) . 3_656 ?
C5 C4 C3 118.58(11) . . ?
C5 C4 H3 120.7 . . ?
C3 C4 H3 120.7 . . ?
C4 C5 C5 121.38(7) . 3_656 ?
C4 C5 C6 128.33(11) . . ?
C5 C5 C6 110.29(7) 3_656 . ?
O2 C6 C5 127.87(12) . . ?
O2 C6 C7 124.44(11) . . ?
C5 C6 C7 107.68(10) . . ?
O1 C7 O1 113.18(13) . 3_656 ?
O1 C7 C6 112.20(7) . . ?
O1 C7 C6 107.44(7) 3_656 . ?
O1 C7 C6 107.44(7) . 3_656 ?
O1 C7 C6 112.20(7) 3_656 3_656 ?
C6 C7 C6 104.05(13) . 3_656 ?
C9 C8 O1 119.06(11) . . ?
C9 C8 C14 123.11(12) . . ?
O1 C8 C14 117.63(11) . . ?
C8 C9 C10 117.49(11) . . ?
C8 C9 C9 118.72(9) . 3_656 ?
C10 C9 C9 123.75(9) . 3_656 ?
C11 C10 C17 118.28(11) . . ?
C11 C10 C9 119.38(11) . . ?
C17 C10 C9 122.32(12) . . ?
C12 C11 C15 120.76(13) . . ?
C12 C11 C10 119.61(12) . . ?
C15 C11 C10 119.62(11) . . ?
C13 C12 C11 120.85(13) . . ?
C13 C12 H5 119.6 . . ?
C11 C12 H5 119.6 . . ?
C12 C13 C16 119.87(12) . . ?
C12 C13 H2 120.1 . . ?
C16 C13 H2 120.1 . . ?
C15 C14 C8 119.38(12) . . ?
C15 C14 H8 120.3 . . ?
C8 C14 H8 120.3 . . ?
C14 C15 C11 120.55(12) . . ?
C14 C15 H9 119.7 . . ?
C11 C15 H9 119.7 . . ?
C17 C16 C13 120.68(13) . . ?
C17 C16 H6 119.7 . . ?
C13 C16 H6 119.7 . . ?
C16 C17 C10 120.56(12) . . ?
C16 C17 H7 119.7 . . ?
C10 C17 H7 119.7 . . ?

loop_
_geom_bond_atom_site_label_1
_geom_bond_atom_site_label_2
_geom_bond_distance
_geom_bond_site_symmetry_2
_geom_bond_publ_flag
O1 C8 1.4011(15) . ?
O1 C7 1.4102(14) . ?
O2 C6 1.2176(16) . ?
C1 C2 1.3715(18) . ?
C1 C1 1.412(3) 3_656 ?
C1 H1 0.9500 . ?
C2 C3 1.4233(16) . ?
C2 H4 0.9500 . ?
C3 C4 1.4179(16) . ?
C3 C3 1.435(2) 3_656 ?
C4 C5 1.3792(16) . ?
C4 H3 0.9500 . ?
C5 C5 1.418(2) 3_656 ?
C5 C6 1.4692(17) . ?
C6 C7 1.5463(16) . ?
C8 C9 1.3781(17) . ?
C8 C14 1.4097(19) . ?
C9 C10 1.4386(16) . ?
C9 C9 1.478(2) 3_656 ?
C10 C11 1.4241(18) . ?
C10 C17 1.4266(18) . ?
C11 C12 1.4172(17) . ?
C11 C15 1.4187(18) . ?
C12 C13 1.370(2) . ?
C12 H5 0.9500 . ?
C13 C16 1.417(2) . ?
C13 H2 0.9500 . ?
C14 C15 1.3641(19) . ?
C14 H8 0.9500 . ?
C15 H9 0.9500 . ?
C16 C17 1.3762(18) . ?
C16 H6 0.9500 . ?
C17 H7 0.9500 . ?

loop_
_geom_torsion_atom_site_label_1
_geom_torsion_atom_site_label_2
_geom_torsion_atom_site_label_3
_geom_torsion_atom_site_label_4
_geom_torsion
_geom_torsion_site_symmetry_1
_geom_torsion_site_symmetry_2
_geom_torsion_site_symmetry_3
_geom_torsion_site_symmetry_4
_geom_torsion_publ_flag
C1 C1 C2 C3 -0.6(3) 3_656 . . . ?
C1 C2 C3 C4 179.71(13) . . . . ?
C1 C2 C3 C3 -0.2(2) . . . 3_656 ?
C2 C3 C4 C5 179.42(13) . . . . ?
C3 C3 C4 C5 -0.7(2) 3_656 . . . ?
C3 C4 C5 C5 0.4(2) . . . 3_656 ?
C3 C4 C5 C6 180.00(13) . . . . ?
C4 C5 C6 O2 1.4(3) . . . . ?
C5 C5 C6 O2 -179.04(16) 3_656 . . . ?
C4 C5 C6 C7 -179.91(13) . . . . ?
C5 C5 C6 C7 -0.32(18) 3_656 . . . ?
C8 O1 C7 O1 44.97(7) . . . 3_656 ?
C8 O1 C7 C6 -76.83(13) . . . . ?
C8 O1 C7 C6 169.40(9) . . . 3_656 ?
O2 C6 C7 O1 63.06(16) . . . . ?
C5 C6 C7 O1 -115.72(12) . . . . ?
O2 C6 C7 O1 -61.97(16) . . . 3_656 ?
C5 C6 C7 O1 119.25(11) . . . 3_656 ?
O2 C6 C7 C6 178.90(17) . . . 3_656 ?
C5 C6 C7 C6 0.12(6) . . . 3_656 ?
C7 O1 C8 C9 -73.06(14) . . . . ?
C7 O1 C8 C14 111.90(13) . . . . ?
O1 C8 C9 C10 179.05(11) . . . . ?
C14 C8 C9 C10 -6.20(19) . . . . ?
O1 C8 C9 C9 1.1(2) . . . 3_656 ?
C14 C8 C9 C9 175.82(14) . . . 3_656 ?
C8 C9 C10 C11 7.58(18) . . . . ?
C9 C9 C10 C11 -174.56(14) 3_656 . . . ?
C8 C9 C10 C17 -170.46(13) . . . . ?
C9 C9 C10 C17 7.4(2) 3_656 . . . ?
C17 C10 C11 C12 -4.31(19) . . . . ?
C9 C10 C11 C12 177.57(11) . . . . ?
C17 C10 C11 C15 174.61(13) . . . . ?
C9 C10 C11 C15 -3.51(19) . . . . ?
C15 C11 C12 C13 -176.47(13) . . . . ?
C10 C11 C12 C13 2.4(2) . . . . ?
C11 C12 C13 C16 0.9(2) . . . . ?
C9 C8 C14 C15 0.4(2) . . . . ?
O1 C8 C14 C15 175.27(12) . . . . ?
C8 C14 C15 C11 4.0(2) . . . . ?
C12 C11 C15 C14 176.54(13) . . . . ?
C10 C11 C15 C14 -2.4(2) . . . . ?
C12 C13 C16 C17 -2.3(2) . . . . ?
C13 C16 C17 C10 0.3(2) . . . . ?
C11 C10 C17 C16 3.0(2) . . . . ?
C9 C10 C17 C16 -178.95(13) . . . . ?
